data_7243688
loop_
_publ_author_name
'Yuan, Guo-Jun'
'Zhou, Hong'
'Li, Li'
'Chen, Hong'
'Ren, Xiao-Ming'

_publ_section_title
;
 Supramolecular [Na(15-crown-5)]+ cations anchored to face-sharing
 octahedral lead bromide chains featuring a rotor-like one-dimensional
 perovskite with a reversible isostructural phase transition near room
 temperature
;
_journal_issue 44
_journal_name_full CrystEngComm
_journal_page_first 7787
_journal_page_last 7793
_journal_paper_doi 10.1039/D1CE01273H
_journal_volume 23
_journal_year 2021
_chemical_formula_moiety 'C10 H20 Br3 Na O5 Pb'
_chemical_formula_sum 'C10 H20 Br3 Na O5 Pb'
_chemical_formula_weight 690.17
_space_group_crystal_system orthorhombic
_space_group_IT_number 62
_space_group_name_Hall '-P 2ac 2n'
_space_group_name_H-M_alt 'P n m a'
_atom_sites_solution_hydrogens difmap
_audit_creation_method SHELXL-2018/3
_audit_update_record
;
2021-07-22 deposited with the CCDC.	2021-10-06 downloaded from the CCDC.
;
_cell_angle_alpha 90
_cell_angle_beta 90
_cell_angle_gamma 90
_cell_formula_units_Z 4
_cell_length_a 7.9171(3)
_cell_length_b 13.9272(5)
_cell_length_c 16.6694(7)
_cell_measurement_reflns_used 6471
_cell_measurement_temperature 305(2)
_cell_measurement_theta_max 27.91
_cell_measurement_theta_min 2.44
_cell_volume 1838.02(12)
_computing_cell_refinement 'Bruker SAINT'
_computing_data_collection 'Bruker APEX3'
_computing_data_reduction 'Bruker SAINT'
_computing_molecular_graphics 'Bruker SHELXTL'
_computing_publication_material 'Bruker SHELXTL'
_computing_structure_refinement 'SHELXL-2018/3 (Sheldrick, 2018)'
_computing_structure_solution 'SHELXT 2014/5 (Sheldrick, 2014)'
_diffrn_ambient_temperature 305(2)
_diffrn_detector_area_resol_mean 10.42
_diffrn_measured_fraction_theta_full 0.998
_diffrn_measured_fraction_theta_max 0.987
_diffrn_measurement_device_type 'Bruker D8 QUEST PHOTON 100'
_diffrn_measurement_method '\f and \w scans'
_diffrn_radiation_type MoK\a
_diffrn_radiation_wavelength 0.71073
_diffrn_reflns_av_R_equivalents 0.0593
_diffrn_reflns_av_unetI/netI 0.0420
_diffrn_reflns_Laue_measured_fraction_full 0.998
_diffrn_reflns_Laue_measured_fraction_max 0.987
_diffrn_reflns_limit_h_max 10
_diffrn_reflns_limit_h_min -10
_diffrn_reflns_limit_k_max 17
_diffrn_reflns_limit_k_min -17
_diffrn_reflns_limit_l_max 21
_diffrn_reflns_limit_l_min -22
_diffrn_reflns_number 18208
_diffrn_reflns_point_group_measured_fraction_full 0.998
_diffrn_reflns_point_group_measured_fraction_max 0.987
_diffrn_reflns_theta_full 25.242
_diffrn_reflns_theta_max 28.336
_diffrn_reflns_theta_min 2.444
_diffrn_source.source 'Ius 2.0'
_diffrn_source.type microfocus

_exptl_absorpt_coefficient_mu 15.736
_exptl_absorpt_correction_T_max 0.7456
_exptl_absorpt_correction_T_min 0.3099
_exptl_absorpt_correction_type multi-scan
_exptl_absorpt_process_details sadabs
_exptl_crystal_colour colourless
_exptl_crystal_density_diffrn 2.494
_exptl_crystal_description block
_exptl_crystal_F_000 1272
_exptl_crystal_size_max 0.110
_exptl_crystal_size_mid 0.110
_exptl_crystal_size_min 0.100
_refine_diff_density_max 1.558
_refine_diff_density_min -1.160
_refine_diff_density_rms 0.136
_refine_ls_extinction_coef 0.00115(9)
_refine_ls_extinction_expression Fc^*^=kFc[1+0.001xFc^2^\l^3^/sin(2\q)]^-1/4^
_refine_ls_extinction_method 'SHELXL-2018/3 (Sheldrick 2018)'
_refine_ls_goodness_of_fit_ref 1.022
_refine_ls_hydrogen_treatment constr
_refine_ls_matrix_type full
_refine_ls_number_parameters 158
_refine_ls_number_reflns 2361
_refine_ls_number_restraints 0
_refine_ls_restrained_S_all 1.022
_refine_ls_R_factor_all 0.0575
_refine_ls_R_factor_gt 0.0310
_refine_ls_shift/su_max 0.006
_refine_ls_shift/su_mean 0.001
_refine_ls_structure_factor_coef Fsqd
_refine_ls_weighting_details 'w=1/[\s^2^(Fo^2^)+(0.0198P)^2^+0.6713P] where P=(Fo^2^+2Fc^2^)/3'
_refine_ls_weighting_scheme calc
_refine_ls_wR_factor_gt 0.0491
_refine_ls_wR_factor_ref 0.0549
_reflns_Friedel_coverage 0.000
_reflns_number_gt 1680
_reflns_number_total 2361
_reflns_threshold_expression 'I > 2\s(I)'
_cod_data_source_file d1ce01273h2.cif
_cod_data_source_block 6
_cod_depositor_comments 'Adding full bibliography for 7243683--7243691.cif.'
_cod_database_code 7243688
_shelx_shelxl_version_number 2018/3
_shelx_space_group_comment
;
The symmetry employed for this shelxl refinement is uniquely defined
by the following loop, which should always be used as a source of
symmetry information in preference to the above space-group names.
They are only intended as comments.
;
_shelx_estimated_absorpt_t_min 0.276
_shelx_estimated_absorpt_t_max 0.302

loop_
_space_group_symop_operation_xyz
'x, y, z'
'-x+1/2, -y, z+1/2'
'-x, y+1/2, -z'
'x+1/2, -y+1/2, -z+1/2'
'-x, -y, -z'
'x-1/2, y, -z-1/2'
'x, -y-1/2, z'
'-x-1/2, y-1/2, z-1/2'

loop_
_atom_site_label
_atom_site_type_symbol
_atom_site_fract_x
_atom_site_fract_y
_atom_site_fract_z
_atom_site_U_iso_or_equiv
_atom_site_adp_type
_atom_site_occupancy
_atom_site_site_symmetry_order
_atom_site_calc_flag
_atom_site_refinement_flags_posn
_atom_site_refinement_flags_adp
_atom_site_refinement_flags_occupancy
_atom_site_disorder_assembly
_atom_site_disorder_group
Pb1 Pb 0.67097(2) 0.750000 0.74970(2) 0.03511(10) Uani 1 2 d S T P . .
Br1 Br 0.42890(5) 0.60473(3) 0.81383(3) 0.04702(14) Uani 1 1 d . . . . .
Br2 Br 0.42332(8) 0.750000 0.60697(4) 0.05152(18) Uani 1 2 d S T P . .
Na1 Na 0.5617(3) 0.750000 0.44308(15) 0.0431(6) Uani 1 2 d S T P . .
O1 O 0.4788(10) 0.6272(5) 0.3492(5) 0.068(2) Uani 0.5 1 d . . P . .
O2 O 0.3440(11) 0.8046(6) 0.3541(6) 0.067(2) Uani 0.5 1 d . . P . .
O3 O 0.5739(11) 0.9201(5) 0.4303(5) 0.0558(19) Uani 0.5 1 d . . P . .
O4 O 0.8531(9) 0.8007(5) 0.4273(4) 0.0517(17) Uani 0.5 1 d . . P . .
O5 O 0.7451(11) 0.6154(5) 0.4481(4) 0.0571(19) Uani 0.5 1 d . . P . .
C1 C 0.308(2) 0.6405(15) 0.3369(13) 0.087(6) Uani 0.5 1 d . . P . .
H1A H 0.278577 0.596712 0.294443 0.104 Uiso 0.5 1 d R U P . .
H1B H 0.235507 0.627982 0.381952 0.104 Uiso 0.5 1 d R U P . .
C2 C 0.2883(10) 0.750000 0.2954(6) 0.074(2) Uani 1 2 d S T P . .
H2A H 0.351862 0.761170 0.247138 0.088 Uiso 0.5 1 d R U P . .
H2B H 0.171061 0.762560 0.284578 0.088 Uiso 0.5 1 d R U P . .
C3 C 0.371(2) 0.8947(12) 0.3207(9) 0.061(4) Uani 0.5 1 d . . P . .
H3A H 0.270307 0.921277 0.297101 0.074 Uiso 0.5 1 d R U P . .
H3B H 0.456807 0.891458 0.279971 0.074 Uiso 0.5 1 d R U P . .
C4 C 0.431(2) 0.959(2) 0.3899(17) 0.069(6) Uani 0.5 1 d . . P . .
H4A H 0.461196 1.021951 0.370213 0.082 Uiso 0.5 1 d R U P . .
H4B H 0.340987 0.966832 0.428283 0.082 Uiso 0.5 1 d R U P . .
C5 C 0.722(4) 0.9571(19) 0.4051(14) 0.049(7) Uani 0.5 1 d . . P . .
H5A H 0.729326 1.024227 0.418366 0.059 Uiso 0.5 1 d R U P . .
H5B H 0.734026 0.950246 0.347914 0.059 Uiso 0.5 1 d R U P . .
C6 C 0.862(2) 0.8976(14) 0.4502(13) 0.058(4) Uani 0.5 1 d . . P . .
H6A H 0.970913 0.921500 0.435051 0.070 Uiso 0.5 1 d R U P . .
H6B H 0.849286 0.904370 0.507380 0.070 Uiso 0.5 1 d R U P . .
C7 C 0.9436(10) 0.750000 0.4790(6) 0.083(3) Uani 1 2 d S T P . .
H7A H 0.906509 0.759500 0.533462 0.100 Uiso 0.5 1 d R U P . .
H7B H 1.061078 0.766940 0.475259 0.100 Uiso 0.5 1 d R U P . .
C8 C 0.923(2) 0.6380(15) 0.4486(14) 0.072(5) Uani 0.5 1 d . . P . .
H8A H 0.979064 0.595488 0.485518 0.087 Uiso 0.5 1 d R U P . .
H8B H 0.972924 0.629229 0.396448 0.087 Uiso 0.5 1 d R U P . .
C9 C 0.710(5) 0.538(3) 0.401(2) 0.108(13) Uani 0.5 1 d . . P . .
H9A H 0.739708 0.479188 0.428017 0.129 Uiso 0.5 1 d R U P . .
H9B H 0.772178 0.541108 0.351635 0.129 Uiso 0.5 1 d R U P . .
C10 C 0.512(2) 0.5382(18) 0.387(2) 0.076(8) Uani 0.5 1 d . . P . .
H10A H 0.491653 0.488674 0.348238 0.091 Uiso 0.5 1 d R U P . .
H10B H 0.443903 0.524802 0.433977 0.091 Uiso 0.5 1 d R U P . .

loop_
_atom_site_aniso_label
_atom_site_aniso_U_11
_atom_site_aniso_U_22
_atom_site_aniso_U_33
_atom_site_aniso_U_23
_atom_site_aniso_U_13
_atom_site_aniso_U_12
Pb1 0.03248(13) 0.03352(14) 0.03933(17) 0.000 0.00252(10) 0.000
Br1 0.0507(3) 0.0368(2) 0.0536(3) 0.0120(2) 0.0005(2) -0.00077(19)
Br2 0.0634(4) 0.0592(4) 0.0319(4) 0.000 0.0040(3) 0.000
Na1 0.0530(14) 0.0364(12) 0.0400(15) 0.000 0.0020(11) 0.000
O1 0.085(5) 0.050(5) 0.069(6) 0.002(4) -0.007(5) -0.006(4)
O2 0.075(6) 0.042(4) 0.084(7) 0.004(5) -0.027(5) -0.006(4)
O3 0.062(5) 0.047(4) 0.058(5) 0.016(4) -0.008(4) -0.006(4)
O4 0.058(4) 0.054(4) 0.043(5) 0.005(3) -0.007(3) 0.000(3)
O5 0.069(6) 0.051(4) 0.050(5) -0.001(4) 0.012(5) 0.008(4)
C1 0.067(12) 0.094(16) 0.099(15) -0.044(12) 0.019(9) -0.023(10)
C2 0.055(4) 0.086(6) 0.080(7) 0.000 -0.022(5) 0.000
C3 0.068(11) 0.075(11) 0.040(8) 0.027(7) 0.006(7) 0.038(8)
C4 0.092(16) 0.055(9) 0.059(11) 0.006(7) -0.015(13) 0.016(13)
C5 0.084(16) 0.036(13) 0.028(11) -0.012(9) 0.017(11) -0.033(12)
C6 0.040(10) 0.065(12) 0.070(10) 0.001(8) -0.016(10) -0.014(8)
C7 0.066(5) 0.119(8) 0.064(6) 0.000 -0.019(5) 0.000
C8 0.043(11) 0.096(18) 0.077(10) -0.006(12) -0.006(9) 0.017(8)
C9 0.15(3) 0.059(19) 0.12(3) -0.022(15) 0.02(2) -0.009(18)
C10 0.11(2) 0.027(7) 0.093(14) -0.002(7) 0.015(17) 0.002(13)

loop_
_atom_type_symbol
_atom_type_description
_atom_type_scat_dispersion_real
_atom_type_scat_dispersion_imag
_atom_type_scat_source
C C 0.0033 0.0016 'International Tables Vol C Tables 4.2.6.8 and 6.1.1.4'
H H 0.0000 0.0000 'International Tables Vol C Tables 4.2.6.8 and 6.1.1.4'
O O 0.0106 0.0060 'International Tables Vol C Tables 4.2.6.8 and 6.1.1.4'
Pb Pb -3.3944 10.1111 'International Tables Vol C Tables 4.2.6.8 and 6.1.1.4'
Br Br -0.2901 2.4595 'International Tables Vol C Tables 4.2.6.8 and 6.1.1.4'
Na Na 0.0362 0.0249 'International Tables Vol C Tables 4.2.6.8 and 6.1.1.4'

loop_
_geom_angle_atom_site_label_1
_geom_angle_atom_site_label_2
_geom_angle_atom_site_label_3
_geom_angle
_geom_angle_site_symmetry_1
_geom_angle_site_symmetry_3
_geom_angle_publ_flag
Br1 Pb1 Br1 85.350(17) . 7_575 ?
Br1 Pb1 Br1 178.137(13) . 4_566 ?
Br1 Pb1 Br1 95.978(14) 7_575 4_566 ?
Br1 Pb1 Br1 95.979(14) . 6_657 ?
Br1 Pb1 Br1 178.136(13) 7_575 6_657 ?
Br1 Pb1 Br1 82.664(17) 4_566 6_657 ?
Br1 Pb1 Br2 82.419(13) . . ?
Br1 Pb1 Br2 82.420(13) 7_575 . ?
Br1 Pb1 Br2 99.039(14) 4_566 . ?
Br1 Pb1 Br2 99.038(14) 6_657 . ?
Br1 Pb1 Br2 97.884(14) . 6_657 ?
Br1 Pb1 Br2 97.883(14) 7_575 6_657 ?
Br1 Pb1 Br2 80.653(13) 4_566 6_657 ?
Br1 Pb1 Br2 80.654(13) 6_657 6_657 ?
Br2 Pb1 Br2 179.59(2) . 6_657 ?
Pb1 Br1 Pb1 81.751(10) . 6_557 ?
Na1 Br2 Pb1 118.66(5) . . ?
Na1 Br2 Pb1 161.94(5) . 6_557 ?
Pb1 Br2 Pb1 79.393(16) . 6_557 ?
O5 Na1 O5 104.4(4) 7_575 . ?
O5 Na1 O3 139.8(3) 7_575 7_575 ?
O5 Na1 O3 36.1(3) . 7_575 ?
O5 Na1 O3 36.1(3) 7_575 . ?
O5 Na1 O3 139.8(3) . . ?
O3 Na1 O3 168.7(4) 7_575 . ?
O5 Na1 O2 102.2(3) 7_575 . ?
O5 Na1 O2 135.4(3) . . ?
O3 Na1 O2 106.8(3) 7_575 . ?
O3 Na1 O2 70.0(3) . . ?
O5 Na1 O2 135.4(3) 7_575 7_575 ?
O5 Na1 O2 102.2(3) . 7_575 ?
O3 Na1 O2 70.0(3) 7_575 7_575 ?
O3 Na1 O2 106.8(3) . 7_575 ?
O2 Na1 O2 37.0(4) . 7_575 ?
O5 Na1 O1 68.2(3) 7_575 7_575 ?
O5 Na1 O1 138.6(3) . 7_575 ?
O3 Na1 O1 131.2(3) 7_575 7_575 ?
O3 Na1 O1 41.1(3) . 7_575 ?
O2 Na1 O1 34.6(3) . 7_575 ?
O2 Na1 O1 68.1(3) 7_575 7_575 ?
O5 Na1 O1 138.6(3) 7_575 . ?
O5 Na1 O1 68.2(3) . . ?
O3 Na1 O1 41.1(3) 7_575 . ?
O3 Na1 O1 131.2(3) . . ?
O2 Na1 O1 68.1(3) . . ?
O2 Na1 O1 34.6(3) 7_575 . ?
O1 Na1 O1 90.4(4) 7_575 . ?
O5 Na1 O4 36.1(2) 7_575 . ?
O5 Na1 O4 69.6(3) . . ?
O3 Na1 O4 103.9(3) 7_575 . ?
O3 Na1 O4 70.3(3) . . ?
O2 Na1 O4 121.6(3) . . ?
O2 Na1 O4 135.1(3) 7_575 . ?
O1 Na1 O4 89.0(3) 7_575 . ?
O1 Na1 O4 113.2(3) . . ?
O5 Na1 O4 69.6(3) 7_575 7_575 ?
O5 Na1 O4 36.1(2) . 7_575 ?
O3 Na1 O4 70.3(3) 7_575 7_575 ?
O3 Na1 O4 103.9(3) . 7_575 ?
O2 Na1 O4 135.1(3) . 7_575 ?
O2 Na1 O4 121.6(3) 7_575 7_575 ?
O1 Na1 O4 113.2(3) 7_575 7_575 ?
O1 Na1 O4 89.0(3) . 7_575 ?
O4 Na1 O4 33.8(3) . 7_575 ?
O5 Na1 Br2 101.24(18) 7_575 . ?
O5 Na1 Br2 101.24(18) . . ?
O3 Na1 Br2 95.65(19) 7_575 . ?
O3 Na1 Br2 95.65(19) . . ?
O2 Na1 Br2 107.9(2) . . ?
O2 Na1 Br2 107.9(2) 7_575 . ?
O1 Na1 Br2 120.11(19) 7_575 . ?
O1 Na1 Br2 120.11(19) . . ?
O4 Na1 Br2 117.03(18) . . ?
O4 Na1 Br2 117.04(18) 7_575 . ?
O5 Na1 C1 144.1(5) 7_575 . ?
O5 Na1 C1 91.6(4) . . ?
O3 Na1 C1 58.8(4) 7_575 . ?
O3 Na1 C1 117.9(5) . . ?
O2 Na1 C1 48.2(5) . . ?
O2 Na1 C1 11.2(4) 7_575 . ?
O1 Na1 C1 78.5(5) 7_575 . ?
O1 Na1 C1 25.6(4) . . ?
O4 Na1 C1 134.5(4) . . ?
O4 Na1 C1 114.4(3) 7_575 . ?
Br2 Na1 C1 106.9(4) . . ?
C3 O1 C1 32.2(9) 7_575 . ?
C3 O1 C10 95.8(16) 7_575 . ?
C1 O1 C10 111.4(13) . . ?
C3 O1 O2 66.6(10) 7_575 7_575 ?
C1 O1 O2 35.8(7) . 7_575 ?
C10 O1 O2 133.8(12) . 7_575 ?
C3 O1 C4 75.4(14) 7_575 7_575 ?
C1 O1 C4 85.6(13) . 7_575 ?
C10 O1 C4 26.1(12) . 7_575 ?
O2 O1 C4 109.4(11) 7_575 7_575 ?
C3 O1 O3 129.0(12) 7_575 7_575 ?
C1 O1 O3 127.6(12) . 7_575 ?
C10 O1 O3 38.2(12) . 7_575 ?
O2 O1 O3 123.2(7) 7_575 7_575 ?
C4 O1 O3 53.8(10) 7_575 7_575 ?
C3 O1 Na1 137.7(11) 7_575 . ?
C1 O1 Na1 105.6(9) . . ?
C10 O1 Na1 106.2(14) . . ?
O2 O1 Na1 72.2(5) 7_575 . ?
C4 O1 Na1 111.1(12) 7_575 . ?
O3 O1 Na1 68.5(4) 7_575 . ?
C1 O2 C2 98.9(19) 7_575 . ?
C1 O2 C3 28.2(16) 7_575 . ?
C2 O2 C3 106.0(10) . . ?
C1 O2 O1 68.8(14) 7_575 7_575 ?
C2 O2 O1 126.3(9) . 7_575 ?
C3 O2 O1 42.5(7) . 7_575 ?
C1 O2 O2 152.2(17) 7_575 7_575 ?
C2 O2 O2 54.7(5) . 7_575 ?
C3 O2 O2 154.6(8) . 7_575 ?
O1 O2 O2 131.6(5) 7_575 7_575 ?
C1 O2 Na1 136.2(17) 7_575 . ?
C2 O2 Na1 121.2(6) . . ?
C3 O2 Na1 115.1(9) . . ?
O1 O2 Na1 73.1(5) 7_575 . ?
O2 O2 Na1 71.52(19) 7_575 . ?
C10 O3 C9 84(2) 7_575 7_575 ?
C10 O3 C5 89(2) 7_575 . ?
C9 O3 C5 6(3) 7_575 . ?
C10 O3 C4 24(2) 7_575 . ?
C9 O3 C4 108(2) 7_575 . ?
C5 O3 C4 113.5(18) . . ?
C10 O3 O5 139.4(15) 7_575 7_575 ?
C9 O3 O5 58(2) 7_575 7_575 ?
C5 O3 O5 52.5(14) . 7_575 ?
C4 O3 O5 162.7(11) . 7_575 ?
C10 O3 O1 57.1(15) 7_575 7_575 ?
C9 O3 O1 104.1(17) 7_575 7_575 ?
C5 O3 O1 106.8(10) . 7_575 ?
C4 O3 O1 54.2(12) . 7_575 ?
O5 O3 O1 116.3(6) 7_575 7_575 ?
C10 O3 Na1 126.6(15) 7_575 . ?
C9 O3 Na1 120.4(19) 7_575 . ?
C5 O3 Na1 116.3(13) . . ?
C4 O3 Na1 113.0(12) . . ?
O5 O3 Na1 71.7(4) 7_575 . ?
O1 O3 Na1 70.4(4) 7_575 . ?
C10 O3 H10B 47.4(8) 7_575 7_575 ?
C9 O3 H10B 114(2) 7_575 7_575 ?
C5 O3 H10B 118.9(19) . 7_575 ?
C4 O3 H10B 33(2) . 7_575 ?
O5 O3 H10B 158.1(14) 7_575 7_575 ?
O1 O3 H10B 85.1(13) 7_575 7_575 ?
Na1 O3 H10B 123.9(12) . 7_575 ?
C8 O4 C7 86.0(12) 7_575 . ?
C8 O4 C6 28.8(9) 7_575 . ?
C7 O4 C6 108.0(9) . . ?
C8 O4 O4 142.5(10) 7_575 7_575 ?
C7 O4 O4 57.8(4) . 7_575 ?
C6 O4 O4 164.0(8) . 7_575 ?
C8 O4 O5 66.1(9) 7_575 7_575 ?
C7 O4 O5 125.2(7) . 7_575 ?
C6 O4 O5 37.8(6) . 7_575 ?
O4 O4 O5 141.7(4) 7_575 7_575 ?
C8 O4 Na1 133.0(11) 7_575 . ?
C7 O4 Na1 106.8(5) . . ?
C6 O4 Na1 107.1(8) . . ?
O4 O4 Na1 73.10(16) 7_575 . ?
O5 O4 Na1 69.9(4) 7_575 . ?
C6 O5 C5 90.6(18) 7_575 7_575 ?
C6 O5 C9 94(2) 7_575 . ?
C5 O5 C9 3(3) 7_575 . ?
C6 O5 C8 23.7(17) 7_575 . ?
C5 O5 C8 108.8(15) 7_575 . ?
C9 O5 C8 112(2) . . ?
C6 O5 O3 147.7(14) 7_575 7_575 ?
C5 O5 O3 58.6(13) 7_575 7_575 ?
C9 O5 O3 55.3(17) . 7_575 ?
C8 O5 O3 166.4(11) . 7_575 ?
C6 O5 O4 66.2(12) 7_575 7_575 ?
C5 O5 O4 125.7(13) 7_575 7_575 ?
C9 O5 O4 127.2(17) . 7_575 ?
C8 O5 O4 43.1(9) . 7_575 ?
O3 O5 O4 138.1(7) 7_575 7_575 ?
C6 O5 Na1 138.9(13) 7_575 . ?
C5 O5 Na1 121.8(11) 7_575 . ?
C9 O5 Na1 118.7(16) . . ?
C8 O5 Na1 115.2(9) . . ?
O3 O5 Na1 72.2(4) 7_575 . ?
O4 O5 Na1 73.9(4) 7_575 . ?
C3 C1 O2 119(4) 7_575 7_575 ?
C3 C1 O1 47(2) 7_575 . ?
O2 C1 O1 75.4(17) 7_575 . ?
C3 C1 C2 121(3) 7_575 . ?
O2 C1 C2 50.6(14) 7_575 . ?
O1 C1 C2 105.9(14) . . ?
C3 C1 C4 50(3) 7_575 7_575 ?
O2 C1 C4 109(2) 7_575 7_575 ?
O1 C1 C4 48.4(10) . 7_575 ?
C2 C1 C4 153.7(15) . 7_575 ?
C3 C1 Na1 96(3) 7_575 . ?
O2 C1 Na1 32.6(13) 7_575 . ?
O1 C1 Na1 48.9(8) . . ?
C2 C1 Na1 81.3(8) . . ?
C4 C1 Na1 76.3(10) 7_575 . ?
C3 C1 H1A 58.8 7_575 . ?
O2 C1 H1A 152.1 7_575 . ?
O1 C1 H1A 105.2 . . ?
C2 C1 H1A 104.5 . . ?
C4 C1 H1A 90.2 7_575 . ?
Na1 C1 H1A 153.4 . . ?
C3 C1 H1B 124.0 7_575 . ?
O2 C1 H1B 95.6 7_575 . ?
O1 C1 H1B 116.4 . . ?
C2 C1 H1B 115.4 . . ?
C4 C1 H1B 79.1 7_575 . ?
Na1 C1 H1B 91.7 . . ?
H1A C1 H1B 108.3 . . ?
O2 C2 O2 70.6(10) 7_575 . ?
O2 C2 C1 30.5(7) 7_575 . ?
O2 C2 C1 100.8(11) . . ?
O2 C2 C1 100.8(11) 7_575 7_575 ?
O2 C2 C1 30.6(7) . 7_575 ?
C1 C2 C1 130.2(16) . 7_575 ?
O2 C2 H2A 122.7 7_575 . ?
O2 C2 H2A 110.7 . . ?
C1 C2 H2A 116.2 . . ?
C1 C2 H2A 98.5 7_575 . ?
O2 C2 H2B 124.7 7_575 . ?
O2 C2 H2B 111.0 . . ?
C1 C2 H2B 109.4 . . ?
C1 C2 H2B 90.1 7_575 . ?
H2A C2 H2B 108.5 . . ?
O2 C2 H2A 110.7(6) 7_575 7_575 ?
O2 C2 H2A 122.7(6) . 7_575 ?
C1 C2 H2A 98.5(7) . 7_575 ?
C1 C2 H2A 116.2(7) 7_575 7_575 ?
H2A C2 H2A 18.6 . 7_575 ?
H2B C2 H2A 112.1 . 7_575 ?
O2 C2 H2B 111.0(5) 7_575 7_575 ?
O2 C2 H2B 124.7(5) . 7_575 ?
C1 C2 H2B 90.1(8) . 7_575 ?
C1 C2 H2B 109.4(7) 7_575 7_575 ?
H2A C2 H2B 112.1 . 7_575 ?
H2B C2 H2B 21.0 . 7_575 ?
H2A C2 H2B 108.5 7_575 7_575 ?
C1 C3 O1 101(3) 7_575 7_575 ?
C1 C3 O2 33(2) 7_575 . ?
O1 C3 O2 70.9(9) 7_575 . ?
C1 C3 C4 108(3) 7_575 . ?
O1 C3 C4 64.5(13) 7_575 . ?
O2 C3 C4 106.0(15) . . ?
C1 C3 C10 121(3) 7_575 7_575 ?
O1 C3 C10 50.4(12) 7_575 7_575 ?
O2 C3 C10 108.1(14) . 7_575 ?
C4 C3 C10 19.6(12) . 7_575 ?
C1 C3 H3A 81.4 7_575 . ?
O1 C3 H3A 174.1 7_575 . ?
O2 C3 H3A 112.6 . . ?
C4 C3 H3A 109.7 . . ?
C10 C3 H3A 123.7 7_575 . ?
C1 C3 H3B 133.9 7_575 . ?
O1 C3 H3B 73.9 7_575 . ?
O2 C3 H3B 110.4 . . ?
C4 C3 H3B 109.8 . . ?
C10 C3 H3B 91.2 7_575 . ?
H3A C3 H3B 108.4 . . ?
C1 C3 H1A 73(3) 7_575 7_575 ?
O1 C3 H1A 170(3) 7_575 7_575 ?
O2 C3 H1A 101.5(16) . 7_575 ?
C4 C3 H1A 124(3) . 7_575 ?
C10 C3 H1A 139(3) 7_575 7_575 ?
H3A C3 H1A 15.3 . 7_575 ?
H3B C3 H1A 104.4 . 7_575 ?
C10 C4 O3 42(4) 7_575 . ?
C10 C4 O1 76(4) 7_575 7_575 ?
O3 C4 O1 72.0(13) . 7_575 ?
C10 C4 C3 107(5) 7_575 . ?
O3 C4 C3 112.0(19) . . ?
O1 C4 C3 40.1(10) 7_575 . ?
C10 C4 C1 121(5) 7_575 7_575 ?
O3 C4 C1 110.1(18) . 7_575 ?
O1 C4 C1 46.0(10) 7_575 7_575 ?
C3 C4 C1 21.8(8) . 7_575 ?
C10 C4 H4A 71.3 7_575 . ?
O3 C4 H4A 108.0 . . ?
O1 C4 H4A 122.2 7_575 . ?
C3 C4 H4A 110.6 . . ?
C1 C4 H4A 128.9 7_575 . ?
C10 C4 H4B 140.7 7_575 . ?
O3 C4 H4B 108.4 . . ?
O1 C4 H4B 127.0 7_575 . ?
C3 C4 H4B 109.6 . . ?
C1 C4 H4B 90.7 7_575 . ?
H4A C4 H4B 108.2 . . ?
C10 C4 H10B 85(5) 7_575 7_575 ?
O3 C4 H10B 64(3) . 7_575 ?
O1 C4 H10B 131(4) 7_575 7_575 ?
C3 C4 H10B 157(5) . 7_575 ?
C1 C4 H10B 136(4) 7_575 7_575 ?
H4A C4 H10B 91.8 . 7_575 ?
H4B C4 H10B 55.8 . 7_575 ?
C9 C5 O5 143(10) 7_575 7_575 ?
C9 C5 O3 75(10) 7_575 . ?
O5 C5 O3 68.9(12) 7_575 . ?
C9 C5 C6 179(10) 7_575 . ?
O5 C5 C6 36.7(13) 7_575 . ?
O3 C5 C6 105(2) . . ?
C9 C5 C10 37(10) 7_575 7_575 ?
O5 C5 C10 106.0(16) 7_575 7_575 ?
O3 C5 C10 38.1(13) . 7_575 ?
C6 C5 C10 143(2) . 7_575 ?
C9 C5 H5A 69.9 7_575 . ?
O5 C5 H5A 130.0 7_575 . ?
O3 C5 H5A 110.6 . . ?
C6 C5 H5A 111.0 . . ?
C10 C5 H5A 93.5 7_575 . ?
C9 C5 H5B 68.8 7_575 . ?
O5 C5 H5B 118.2 7_575 . ?
O3 C5 H5B 111.0 . . ?
C6 C5 H5B 110.6 . . ?
C10 C5 H5B 85.9 7_575 . ?
H5A C5 H5B 108.5 . . ?
C9 C5 H9A 80(10) 7_575 7_575 ?
O5 C5 H9A 119(4) 7_575 7_575 ?
O3 C5 H9A 111(4) . 7_575 ?
C6 C5 H9A 101(4) . 7_575 ?
C10 C5 H9A 100(5) 7_575 7_575 ?
H5A C5 H9A 11.0 . 7_575 ?
H5B C5 H9A 117.6 . 7_575 ?
C9 C5 H9B 80(10) 7_575 7_575 ?
O5 C5 H9B 119(5) 7_575 7_575 ?
O3 C5 H9B 130(4) . 7_575 ?
C6 C5 H9B 99(5) . 7_575 ?
C10 C5 H9B 104(5) 7_575 7_575 ?
H5A C5 H9B 99.2 . 7_575 ?
H5B C5 H9B 19.6 . 7_575 ?
H9A C5 H9B 105.9 7_575 7_575 ?
C8 C6 O5 123(4) 7_575 7_575 ?
C8 C6 O4 49(3) 7_575 . ?
O5 C6 O4 76.0(14) 7_575 . ?
C8 C6 C5 148(4) 7_575 . ?
O5 C6 C5 52.7(11) 7_575 . ?
O4 C6 C5 110.0(14) . . ?
C8 C6 C9 148(4) 7_575 7_575 ?
O5 C6 C9 52.7(15) 7_575 7_575 ?
O4 C6 C9 110.0(16) . 7_575 ?
C5 C6 C9 0(2) . 7_575 ?
C8 C6 H6A 66.8 7_575 . ?
O5 C6 H6A 160.0 7_575 . ?
O4 C6 H6A 107.7 . . ?
C5 C6 H6A 108.9 . . ?
C9 C6 H6A 109.0 7_575 . ?
C8 C6 H6B 100.4 7_575 . ?
O5 C6 H6B 87.5 7_575 . ?
O4 C6 H6B 111.1 . . ?
C5 C6 H6B 110.5 . . ?
C9 C6 H6B 110.6 7_575 . ?
H6A C6 H6B 108.5 . . ?
O4 C7 O4 64.3(8) . 7_575 ?
O4 C7 C8 104.4(11) . . ?
O4 C7 C8 40.7(8) 7_575 . ?
O4 C7 C8 40.7(8) . 7_575 ?
O4 C7 C8 104.4(11) 7_575 7_575 ?
C8 C7 C8 142.2(18) . 7_575 ?
O4 C7 Na1 48.9(4) . . ?
O4 C7 Na1 48.9(4) 7_575 . ?
C8 C7 Na1 81.0(7) . . ?
C8 C7 Na1 81.0(7) 7_575 . ?
O4 C7 H7A 112.1 . . ?
O4 C7 H7A 121.5 7_575 . ?
C8 C7 H7A 113.0 . . ?
C8 C7 H7A 97.5 7_575 . ?
Na1 C7 H7A 83.3 . . ?
O4 C7 H7B 110.5 . . ?
O4 C7 H7B 127.6 7_575 . ?
C8 C7 H7B 107.9 . . ?
C8 C7 H7B 81.0 7_575 . ?
Na1 C7 H7B 159.4 . . ?
H7A C7 H7B 108.9 . . ?
O4 C7 H7A 121.5(5) . 7_575 ?
O4 C7 H7A 112.1(5) 7_575 7_575 ?
C8 C7 H7A 97.5(8) . 7_575 ?
C8 C7 H7A 113.0(8) 7_575 7_575 ?
Na1 C7 H7A 83.34(18) . 7_575 ?
H7A C7 H7A 15.8 . 7_575 ?
H7B C7 H7A 113.0 . 7_575 ?
O4 C7 H7B 127.6(5) . 7_575 ?
O4 C7 H7B 110.5(5) 7_575 7_575 ?
C8 C7 H7B 81.0(7) . 7_575 ?
C8 C7 H7B 107.9(7) 7_575 7_575 ?
Na1 C7 H7B 159.38(13) . 7_575 ?
H7A C7 H7B 113.0 . 7_575 ?
H7B C7 H7B 28.4 . 7_575 ?
H7A C7 H7B 108.9 7_575 7_575 ?
C6 C8 O4 103(4) 7_575 7_575 ?
C6 C8 O5 33(3) 7_575 . ?
O4 C8 O5 70.7(12) 7_575 . ?
C6 C8 C7 137(4) 7_575 . ?
O4 C8 C7 53.3(10) 7_575 . ?
O5 C8 C7 107.7(14) . . ?
C6 C8 H8A 82.0 7_575 . ?
O4 C8 H8A 159.2 7_575 . ?
O5 C8 H8A 108.7 . . ?
C7 C8 H8A 109.8 . . ?
C6 C8 H8B 103.5 7_575 . ?
O4 C8 H8B 90.8 7_575 . ?
O5 C8 H8B 111.7 . . ?
C7 C8 H8B 110.9 . . ?
H8A C8 H8B 108.1 . . ?
C6 C8 H6A 70(3) 7_575 7_575 ?
O4 C8 H6A 146(3) 7_575 7_575 ?
O5 C8 H6A 101.6(12) . 7_575 ?
C7 C8 H6A 150.3(17) . 7_575 ?
H8A C8 H6A 54.9 . 7_575 ?
H8B C8 H6A 60.4 . 7_575 ?
C5 C9 O3 100(10) 7_575 7_575 ?
C5 C9 O5 34(10) 7_575 . ?
O3 C9 O5 66.7(19) 7_575 . ?
C5 C9 C10 140(10) 7_575 . ?
O3 C9 C10 40.8(16) 7_575 . ?
O5 C9 C10 107(3) . . ?
C5 C9 C6 1(10) 7_575 7_575 ?
O3 C9 C6 100(3) 7_575 7_575 ?
O5 C9 C6 33.3(13) . 7_575 ?
C10 C9 C6 140(3) . 7_575 ?
C5 C9 H9A 92.3 7_575 . ?
O3 C9 H9A 113.9 7_575 . ?
O5 C9 H9A 110.9 . . ?
C10 C9 H9A 108.0 . . ?
C6 C9 H9A 93.1 7_575 . ?
C5 C9 H9B 92.0 7_575 . ?
O3 C9 H9B 135.6 7_575 . ?
O5 C9 H9B 110.7 . . ?
C10 C9 H9B 112.4 . . ?
C6 C9 H9B 91.6 7_575 . ?
H9A C9 H9B 108.2 . . ?
C5 C9 H5A 102(10) 7_575 7_575 ?
O3 C9 H5A 116(5) 7_575 7_575 ?
O5 C9 H5A 122(5) . 7_575 ?
C10 C9 H5A 102(5) . 7_575 ?
C6 C9 H5A 103(5) 7_575 7_575 ?
H9A C9 H5A 11.1 . 7_575 ?
H9B C9 H5A 102.9 . 7_575 ?
C5 C9 H5B 103(10) 7_575 7_575 ?
O3 C9 H5B 116(4) 7_575 7_575 ?
O5 C9 H5B 112(5) . 7_575 ?
C10 C9 H5B 94(5) . 7_575 ?
C6 C9 H5B 103(5) 7_575 7_575 ?
H9A C9 H5B 123.2 . 7_575 ?
H9B C9 H5B 20.1 . 7_575 ?
H5A C9 H5B 115.4 7_575 7_575 ?
C4 C10 O3 113(6) 7_575 7_575 ?
C4 C10 O1 78(5) 7_575 . ?
O3 C10 O1 84.7(17) 7_575 . ?
C4 C10 C9 168(7) 7_575 . ?
O3 C10 C9 55.6(17) 7_575 . ?
O1 C10 C9 104.4(19) . . ?
C4 C10 C5 165(6) 7_575 7_575 ?
O3 C10 C5 52.8(14) 7_575 7_575 ?
O1 C10 C5 103.0(15) . 7_575 ?
C9 C10 C5 3(2) . 7_575 ?
C4 C10 C3 53(4) 7_575 7_575 ?
O3 C10 C3 114.7(19) 7_575 7_575 ?
O1 C10 C3 33.8(8) . 7_575 ?
C9 C10 C3 134(2) . 7_575 ?
C5 C10 C3 133.2(17) 7_575 7_575 ?
C4 C10 Na1 93(5) 7_575 . ?
O3 C10 Na1 37.8(11) 7_575 . ?
O1 C10 Na1 47.9(10) . . ?
C9 C10 Na1 80.4(17) . . ?
C5 C10 Na1 77.7(13) 7_575 . ?
C3 C10 Na1 77.0(9) 7_575 . ?
C4 C10 H10A 85.4 7_575 . ?
O3 C10 H10A 160.1 7_575 . ?
O1 C10 H10A 106.9 . . ?
C9 C10 H10A 105.1 . . ?
C5 C10 H10A 108.0 7_575 . ?
C3 C10 H10A 81.6 7_575 . ?
Na1 C10 H10A 154.2 . . ?
C4 C10 H10B 53.3 7_575 . ?
O3 C10 H10B 79.6 7_575 . ?
O1 C10 H10B 115.4 . . ?
C9 C10 H10B 115.8 . . ?
C5 C10 H10B 114.6 7_575 . ?
C3 C10 H10B 104.4 7_575 . ?
Na1 C10 H10B 90.8 . . ?
H10A C10 H10B 108.4 . . ?
C4 C10 H4A 70(4) 7_575 7_575 ?
O3 C10 H4A 151(5) 7_575 7_575 ?
O1 C10 H4A 123(4) . 7_575 ?
C9 C10 H4A 117(3) . 7_575 ?
C5 C10 H4A 119(3) 7_575 7_575 ?
C3 C10 H4A 91(3) 7_575 7_575 ?
Na1 C10 H4A 163(2) . 7_575 ?
H10A C10 H4A 27.7 . 7_575 ?
H10B C10 H4A 80.9 . 7_575 ?

loop_
_geom_bond_atom_site_label_1
_geom_bond_atom_site_label_2
_geom_bond_distance
_geom_bond_site_symmetry_2
_geom_bond_publ_flag
Pb1 Br1 2.9848(4) . ?
Pb1 Br1 2.9848(4) 7_575 ?
Pb1 Br1 3.0635(4) 4_566 ?
Pb1 Br1 3.0635(4) 6_657 ?
Pb1 Br2 3.0830(7) . ?
Pb1 Br2 3.1145(7) 6_657 ?
Br2 Na1 2.943(2) . ?
Na1 O5 2.373(8) 7_575 ?
Na1 O5 2.373(7) . ?
Na1 O3 2.381(7) 7_575 ?
Na1 O3 2.381(7) . ?
Na1 O2 2.397(9) . ?
Na1 O2 2.397(9) 7_575 ?
Na1 O1 2.409(8) 7_575 ?
Na1 O1 2.409(8) . ?
Na1 O4 2.427(7) . ?
Na1 O4 2.427(7) 7_575 ?
Na1 C1 3.08(2) . ?
O1 C3 1.024(17) 7_575 ?
O1 C1 1.38(2) . ?
O1 C10 1.42(3) . ?
O1 O2 1.431(11) 7_575 ?
O1 C4 1.43(3) 7_575 ?
O1 O3 1.682(11) 7_575 ?
O2 C1 0.865(18) 7_575 ?
O2 C2 1.315(10) . ?
O2 C3 1.389(17) . ?
O2 O2 1.520(16) 7_575 ?
O3 C10 1.04(3) 7_575 ?
O3 C9 1.32(4) 7_575 ?
O3 C5 1.35(3) . ?
O3 C4 1.43(3) . ?
O3 O5 1.473(12) 7_575 ?
O3 H10B 1.29(2) 7_575 ?
O4 C8 1.08(2) 7_575 ?
O4 C7 1.325(9) . ?
O4 C6 1.40(2) . ?
O4 O4 1.411(14) 7_575 ?
O4 O5 1.489(10) 7_575 ?
O5 C6 0.940(17) 7_575 ?
O5 C5 1.25(3) 7_575 ?
O5 C9 1.36(4) . ?
O5 C8 1.442(16) . ?
C1 C3 0.748(17) 7_575 ?
C1 C2 1.68(2) . ?
C1 C4 1.91(3) 7_575 ?
C1 H1A 0.9629 . ?
C1 H1B 0.9620 . ?
C2 H2A 0.9622 . ?
C2 H2B 0.9617 . ?
C2 H2A 0.9621 7_575 ?
C2 H2B 0.9617 7_575 ?
C3 C4 1.54(3) . ?
C3 C10 1.83(3) 7_575 ?
C3 H3A 0.9620 . ?
C3 H3B 0.9622 . ?
C4 C10 0.64(3) 7_575 ?
C4 H4A 0.9631 . ?
C4 H4B 0.9619 . ?
C4 H10B 0.77(6) 7_575 ?
C5 C9 0.13(8) 7_575 ?
C5 C6 1.57(4) . ?
C5 C10 1.69(4) 7_575 ?
C5 H5A 0.9631 . ?
C5 H5B 0.9625 . ?
C5 H9A 0.98(5) 7_575 ?
C5 H9B 0.98(6) 7_575 ?
C6 C8 0.694(17) 7_575 ?
C6 C9 1.71(5) 7_575 ?
C6 H6A 0.9618 . ?
C6 H6B 0.9626 . ?
C7 C8 1.649(19) . ?
C7 C8 1.649(19) 7_575 ?
C7 H7A 0.9625 . ?
C7 H7B 0.9616 . ?
C7 H7A 0.9625 7_575 ?
C7 H7B 0.9616 7_575 ?
C8 H8A 0.9626 . ?
C8 H8B 0.9624 . ?
C9 C10 1.59(4) . ?
C9 H9A 0.9626 . ?
C9 H9B 0.9623 . ?
C10 H10A 0.9626 . ?
C10 H10B 0.9623 . ?

loop_
_geom_hbond_atom_site_label_D
_geom_hbond_atom_site_label_H
_geom_hbond_atom_site_label_A
_geom_hbond_distance_DH
_geom_hbond_distance_HA
_geom_hbond_distance_DA
_geom_hbond_angle_DHA
_geom_hbond_site_symmetry_A
_geom_hbond_publ_flag
C10 H10A Br1 0.96 3.06 3.93(3) 150.2 5_666 yes
C6 H6B Br1 0.96 3.05 3.97(2) 160.5 4_566 yes
C3 H3A Br1 0.96 3.02 3.769(16) 136.1 8_665 yes
